data_4089721
loop_
_publ_author_name
'Asadi, Ashrafolmolouk'
'Eaborn, Colin'
'Hill, Michael S.'
'Hitchcock, Peter B.'
'Meehan, Margaret M.'
'Smith, J. David'

_publ_section_title
;
 Reactions of a Highly Crowded Cyclic Stannylene with Iodoalkanes, Enones,
 and Dienes. Inhibition of Nucleophilic Substitution at Tin(IV) Centers
;
_journal_issue 12
_journal_name_full Organometallics
_journal_page_first 2430
_journal_paper_doi 10.1021/om020106y
_journal_volume 21
_journal_year 2002
_chemical_compound_source 'synthesis as described'
_chemical_formula_moiety 'C24 H57 F3 O2 Si6 Sn1'
_chemical_formula_structural 'C24 H57 F3 O2 Si6 Sn1'
_chemical_formula_sum 'C24 H57 F3 O2 Si6 Sn'
_chemical_formula_weight 721.93
_chemical_name_common '[Sn(Et)(O2CCF3){C(SiMe3)2SiMe2CH2CH2SiMe2C(SiMe3)2}]'
_space_group_IT_number 33
_space_group_name_Hall 'P 2c -2n'
_space_group_name_H-M_alt 'P n a 21'
_symmetry_cell_setting orthorhombic
_symmetry_Int_Tables_number 33
_symmetry_space_group_name_H-M 'P n a 21'
_atom_sites_solution_hydrogens geom
_atom_sites_solution_primary direct
_atom_sites_solution_secondary difmap
_audit_conform_dict_location ftp://ftp.iucr.org/cifdics/cif_core.dic
_audit_conform_dict_name cif_core.dic
_audit_conform_dict_version 2.1
_audit_creation_date 2000-09-13T11:05:14-00:00
_audit_creation_method 'WinGX routine CIF_UPDATE'
_cell_angle_alpha 90
_cell_angle_beta 90
_cell_angle_gamma 90
_cell_formula_units_Z 8
_cell_length_a 34.0509(9)
_cell_length_b 9.31730(10)
_cell_length_c 22.2269(6)
_cell_measurement_reflns_used 31301
_cell_measurement_temperature 173(2)
_cell_measurement_theta_max 27.878
_cell_measurement_theta_min 3.705
_cell_measurement_wavelength 0.71073
_cell_volume 7051.8(3)
_computing_cell_refinement 'HKL Scalepack (Otwinowski & Minor 1997)'
_computing_data_reduction 'HKL Denzo and Scalepack (Otwinowski & Minor 1997)'
_computing_molecular_graphics 'Ortep-3 for Windows (Farrugia, 1997)'
_computing_publication_material 'WinGX publication routines (Farrugia, 1999)'
_computing_structure_refinement 'SHELXL-97 (Sheldrick, 1997)'
_computing_structure_solution 'SHELXS-97 (Sheldrick, 1997)'
_diffrn_ambient_temperature 173(2)
_diffrn_measured_fraction_theta_full 0.977
_diffrn_measured_fraction_theta_max 0.977
_diffrn_measurement_device KappaCCD
_diffrn_measurement_method CCD
_diffrn_radiation_monochromator graphite
_diffrn_radiation_probe x-ray
_diffrn_radiation_type MoK\a
_diffrn_radiation_wavelength 0.71073
_diffrn_reflns_av_R_equivalents 0.0518
_diffrn_reflns_av_unetI/netI 0.0617
_diffrn_reflns_limit_h_max 44
_diffrn_reflns_limit_h_min -32
_diffrn_reflns_limit_k_max 12
_diffrn_reflns_limit_k_min -9
_diffrn_reflns_limit_l_max 17
_diffrn_reflns_limit_l_min -29
_diffrn_reflns_number 29430
_diffrn_reflns_theta_full 27.89
_diffrn_reflns_theta_max 27.89
_diffrn_reflns_theta_min 3.71
_exptl_absorpt_coefficient_mu 0.964
_exptl_absorpt_correction_T_max 0.812
_exptl_absorpt_correction_T_min 0.765
_exptl_absorpt_correction_type multi-scan
_exptl_absorpt_process_details '[c.f. r.h. blessing, acta cryst. (1995), a51, 33-38]'
_exptl_crystal_colour colourless
_exptl_crystal_density_diffrn 1.36
_exptl_crystal_density_method 'not measured'
_exptl_crystal_description prism
_exptl_crystal_F_000 3024
_exptl_crystal_size_max 0.3
_exptl_crystal_size_mid 0.25
_exptl_crystal_size_min 0.2
_refine_diff_density_max 0.987
_refine_diff_density_min -0.54
_refine_diff_density_rms 0.097
_refine_ls_abs_structure_details 'Flack H D (1983), Acta Cryst. A39, 876-881'
_refine_ls_abs_structure_Flack 0.264(19)
_refine_ls_extinction_method none
_refine_ls_goodness_of_fit_ref 1.017
_refine_ls_hydrogen_treatment riding
_refine_ls_matrix_type full
_refine_ls_number_parameters 673
_refine_ls_number_reflns 11504
_refine_ls_number_restraints 1
_refine_ls_restrained_S_all 1.017
_refine_ls_R_factor_all 0.0523
_refine_ls_R_factor_gt 0.0408
_refine_ls_shift/su_max 0.001
_refine_ls_shift/su_mean 0
_refine_ls_structure_factor_coef Fsqd
_refine_ls_weighting_details 'calc w=1/[\s^2^(Fo^2^)+(0.0399P)^2^+6.7172P] where P=(Fo^2^+2Fc^2^)/3'
_refine_ls_weighting_scheme calc
_refine_ls_wR_factor_gt 0.0878
_refine_ls_wR_factor_ref 0.0932
_reflns_number_gt 10065
_reflns_number_total 11504
_reflns_threshold_expression >2sigma(I)
_cod_data_source_file om020106y.cif
_cod_data_source_block sep1400
_cod_original_sg_symbol_H-M Pna2(1)
_cod_original_formula_sum 'C24 H57 F3 O2 Si6 Sn1'
_cod_database_code 4089721

loop_
_symmetry_equiv_pos_as_xyz
'x, y, z'
'-x, -y, z+1/2'
'-x+1/2, y+1/2, z+1/2'
'x+1/2, -y+1/2, z'

loop_
_atom_site_label
_atom_site_type_symbol
_atom_site_fract_x
_atom_site_fract_y
_atom_site_fract_z
_atom_site_U_iso_or_equiv
_atom_site_adp_type
_atom_site_occupancy
_atom_site_symmetry_multiplicity
_atom_site_calc_flag
_atom_site_refinement_flags
_atom_site_disorder_assembly
_atom_site_disorder_group
Sn1 Sn 0.245649(9) 0.80304(3) 0.348692(18) 0.01845(8) Uani 1 1 d . A 1
Si1 Si 0.28338(4) 0.61703(14) 0.46859(7) 0.0218(3) Uani 1 1 d . A 1
Si2 Si 0.19263(5) 0.66725(16) 0.46217(8) 0.0277(3) Uani 1 1 d . A 1
Si3 Si 0.24775(5) 0.92136(17) 0.49661(7) 0.0281(4) Uani 1 1 d . A 1
Si4 Si 0.34280(6) 0.7275(2) 0.32455(9) 0.0238(5) Uani 0.760(3) 1 d P A 1
Si5 Si 0.28470(7) 0.6964(2) 0.21652(9) 0.0269(5) Uani 0.760(3) 1 d P A 1
Si6 Si 0.30720(7) 1.0023(2) 0.26270(10) 0.0280(5) Uani 0.760(3) 1 d P A 1
F1 F 0.21654(13) 0.3270(3) 0.30748(19) 0.0509(11) Uani 1 1 d . A 1
F2 F 0.15467(13) 0.3461(4) 0.2893(2) 0.0703(15) Uani 1 1 d . A 1
F3 F 0.19654(13) 0.3879(4) 0.22040(19) 0.0540(11) Uani 1 1 d . A 1
O1 O 0.22298(11) 0.6052(3) 0.31834(17) 0.0248(8) Uani 1 1 d . A 1
O2 O 0.16038(13) 0.6321(4) 0.2853(2) 0.0419(12) Uani 1 1 d . A 1
C1 C 0.24368(14) 0.7530(5) 0.4469(2) 0.0200(11) Uani 1 1 d . A 1
C2 C 0.29699(15) 0.8069(5) 0.2872(2) 0.0207(11) Uani 1 1 d . A 1
C3 C 0.32915(17) 0.6981(6) 0.5027(3) 0.0289(13) Uani 1 1 d . A 1
H3A H 0.322 0.7563 0.5377 0.043 Uiso 1 1 calc R A 1
H3B H 0.3423 0.7587 0.4728 0.043 Uiso 1 1 calc R A 1
H3C H 0.347 0.6212 0.5153 0.043 Uiso 1 1 calc R A 1
C4 C 0.26813(17) 0.4855(6) 0.5292(3) 0.0357(13) Uani 1 1 d . A 1
H4A H 0.2443 0.4348 0.5165 0.054 Uiso 1 1 calc R A 1
H4B H 0.2629 0.5377 0.5667 0.054 Uiso 1 1 calc R A 1
H4C H 0.2893 0.416 0.5359 0.054 Uiso 1 1 calc R A 1
C5 C 0.18971(18) 0.4742(6) 0.4388(3) 0.0394(15) Uani 1 1 d . A 1
H5A H 0.2113 0.4205 0.4574 0.059 Uiso 1 1 calc R A 1
H5B H 0.1918 0.4675 0.3949 0.059 Uiso 1 1 calc R A 1
H5C H 0.1646 0.4337 0.4518 0.059 Uiso 1 1 calc R A 1
C6 C 0.17931(18) 0.6720(7) 0.5444(3) 0.0442(17) Uani 1 1 d . A 1
H6A H 0.2 0.6252 0.5679 0.066 Uiso 1 1 calc R A 1
H6B H 0.1544 0.6214 0.5506 0.066 Uiso 1 1 calc R A 1
H6C H 0.1766 0.772 0.5575 0.066 Uiso 1 1 calc R A 1
C7 C 0.15026(18) 0.7593(7) 0.4249(3) 0.0379(15) Uani 1 1 d . A 1
H7A H 0.1504 0.8614 0.4356 0.057 Uiso 1 1 calc R A 1
H7B H 0.1256 0.7157 0.4386 0.057 Uiso 1 1 calc R A 1
H7C H 0.1525 0.749 0.3812 0.057 Uiso 1 1 calc R A 1
C8 C 0.2895(2) 1.0429(7) 0.4782(3) 0.0514(19) Uani 1 1 d . A 1
H8A H 0.314 0.9879 0.478 0.077 Uiso 1 1 calc R A 1
H8B H 0.2911 1.1191 0.5085 0.077 Uiso 1 1 calc R A 1
H8C H 0.2852 1.0856 0.4385 0.077 Uiso 1 1 calc R A 1
C9 C 0.2554(2) 0.8746(7) 0.5780(3) 0.0383(15) Uani 1 1 d . A 1
H9A H 0.2343 0.8107 0.5915 0.057 Uiso 1 1 calc R A 1
H9B H 0.2552 0.9625 0.6022 0.057 Uiso 1 1 calc R A 1
H9C H 0.2808 0.8262 0.5828 0.057 Uiso 1 1 calc R A 1
C10 C 0.2040(2) 1.0431(7) 0.4956(3) 0.0499(18) Uiso 1 1 d . A 1
H10A H 0.1803 0.9877 0.5051 0.075 Uiso 1 1 calc R A 1
H10B H 0.2013 1.0861 0.4556 0.075 Uiso 1 1 calc R A 1
H10C H 0.2074 1.119 0.5256 0.075 Uiso 1 1 calc R A 1
C11 C 0.29854(16) 0.5046(6) 0.4016(2) 0.0252(12) Uani 1 1 d . A 1
H11A H 0.3029 0.4053 0.4159 0.03 Uiso 1 1 calc R A 1
H11B H 0.2761 0.5018 0.3732 0.03 Uiso 1 1 calc R A 1
C12 C 0.33513(17) 0.5507(6) 0.3661(2) 0.0282(12) Uani 1 1 d . A 1
H12A H 0.3394 0.4746 0.3357 0.034 Uiso 0.760(3) 1 calc PR A 1
H12B H 0.3573 0.5432 0.3948 0.034 Uiso 0.760(3) 1 calc PR A 1
C13 C 0.3816(2) 0.6731(8) 0.2680(3) 0.0503(18) Uani 1 1 d . A 1
H13A H 0.3885 0.7558 0.243 0.075 Uiso 0.760(3) 1 calc PR A 1
H13B H 0.3714 0.5958 0.2425 0.075 Uiso 0.760(3) 1 calc PR A 1
H13C H 0.405 0.6393 0.2894 0.075 Uiso 0.760(3) 1 calc PR A 1
C14 C 0.3669(2) 0.8693(8) 0.3752(3) 0.0473(18) Uani 1 1 d . A 1
H14A H 0.3703 0.9587 0.3526 0.071 Uiso 0.760(3) 1 calc PR A 1
H14B H 0.3926 0.8345 0.3887 0.071 Uiso 0.760(3) 1 calc PR A 1
H14C H 0.3501 0.8871 0.4103 0.071 Uiso 0.760(3) 1 calc PR A 1
C15 C 0.2933(2) 0.4973(6) 0.2318(3) 0.0461(18) Uani 1 1 d . A 1
H15A H 0.3198 0.4836 0.248 0.069 Uiso 0.760(3) 1 calc PR A 1
H15B H 0.2905 0.4432 0.1943 0.069 Uiso 0.760(3) 1 calc PR A 1
H15C H 0.2739 0.4629 0.2611 0.069 Uiso 0.760(3) 1 calc PR A 1
C16 C 0.3173(3) 0.7509(11) 0.1500(3) 0.070(3) Uani 1 1 d . A 1
H16A H 0.345 0.738 0.1609 0.105 Uiso 0.760(3) 1 calc PR A 1
H16B H 0.3125 0.8519 0.14 0.105 Uiso 0.760(3) 1 calc PR A 1
H16C H 0.3111 0.6908 0.1151 0.105 Uiso 0.760(3) 1 calc PR A 1
C17 C 0.2339(2) 0.7316(7) 0.1848(3) 0.0386(15) Uani 1 1 d . A 1
H17A H 0.2141 0.7071 0.2151 0.058 Uiso 0.760(3) 1 calc PR A 1
H17B H 0.2299 0.6727 0.1489 0.058 Uiso 0.760(3) 1 calc PR A 1
H17C H 0.2315 0.8333 0.1742 0.058 Uiso 0.760(3) 1 calc PR A 1
C18 C 0.2691(2) 1.0641(7) 0.2047(3) 0.0488(18) Uani 1 1 d . A 1
H18A H 0.2684 0.9961 0.1711 0.073 Uiso 0.760(3) 1 calc PR A 1
H18B H 0.2762 1.1596 0.1897 0.073 Uiso 0.760(3) 1 calc PR A 1
H18C H 0.2431 1.0683 0.2236 0.073 Uiso 0.760(3) 1 calc PR A 1
C19 C 0.3068(2) 1.1375(6) 0.3254(3) 0.0362(15) Uani 1 1 d . A 1
H19A H 0.3122 1.2332 0.3091 0.054 Uiso 0.760(3) 1 calc PR A 1
H19B H 0.327 1.1125 0.355 0.054 Uiso 0.760(3) 1 calc PR A 1
H19C H 0.281 1.1375 0.3449 0.054 Uiso 0.760(3) 1 calc PR A 1
C20 C 0.3587(3) 1.0254(8) 0.2291(4) 0.069(3) Uani 1 1 d . A 1
H20A H 0.362 0.9588 0.1953 0.104 Uiso 0.760(3) 1 calc PR A 1
H20B H 0.3784 1.0049 0.2599 0.104 Uiso 0.760(3) 1 calc PR A 1
H20C H 0.3619 1.1242 0.2148 0.104 Uiso 0.760(3) 1 calc PR A 1
C21 C 0.18945(18) 0.5657(6) 0.2957(3) 0.0269(13) Uani 1 1 d . A 1
C22 C 0.1895(2) 0.4037(7) 0.2786(3) 0.0387(16) Uani 1 1 d . A 1
C23 C 0.20449(16) 0.9756(5) 0.3317(3) 0.0285(13) Uani 1 1 d . A 1
H23A H 0.189 0.9885 0.369 0.034 Uiso 1 1 calc R A 1
H23B H 0.2202 1.0641 0.3264 0.034 Uiso 1 1 calc R A 1
C24 C 0.17515(19) 0.9705(6) 0.2797(3) 0.0362(15) Uani 1 1 d . A 1
H24A H 0.1593 1.0584 0.2796 0.054 Uiso 1 1 calc R A 1
H24B H 0.1579 0.8871 0.2845 0.054 Uiso 1 1 calc R A 1
H24C H 0.1894 0.9627 0.2415 0.054 Uiso 1 1 calc R A 1
Si4A Si 0.3262(2) 0.6283(7) 0.2881(3) 0.0230(15) Uani 0.240(3) 1 d P A 2
Si5A Si 0.2783(2) 0.8467(6) 0.2070(3) 0.0230(15) Uani 0.240(3) 1 d P A 2
Si6A Si 0.3323(2) 0.9611(7) 0.3076(3) 0.0256(16) Uani 0.240(3) 1 d P A 2
Sn1B Sn 0.498228(10) 0.77680(3) 0.033592(18) 0.01935(8) Uani 1 1 d . B 3
Si1B Si 0.58521(5) 0.63233(17) 0.07662(7) 0.0279(3) Uani 1 1 d . B 3
Si2B Si 0.52856(6) 0.74150(19) 0.17749(8) 0.0337(4) Uani 1 1 d . B 3
Si3B Si 0.57394(5) 0.96343(16) 0.09981(7) 0.0264(3) Uani 1 1 d . B 3
Si4B Si 0.51049(5) 0.50218(16) -0.06669(7) 0.0287(3) Uani 1 1 d . B 3
Si5B Si 0.43992(5) 0.71686(18) -0.08531(9) 0.0392(4) Uani 1 1 d . B 3
Si6B Si 0.52375(6) 0.81063(17) -0.11908(8) 0.0310(4) Uani 1 1 d . B 3
F1B F 0.45812(13) 0.3349(4) 0.1123(2) 0.0563(12) Uani 1 1 d . B 3
F2B F 0.4160(2) 0.4130(5) 0.1743(3) 0.110(3) Uani 1 1 d . B 3
F3B F 0.40057(15) 0.3786(5) 0.0820(3) 0.095(2) Uani 1 1 d . B 3
O1B O 0.46952(11) 0.5970(4) 0.07153(18) 0.0272(9) Uani 1 1 d . B 3
O2B O 0.41606(14) 0.6747(5) 0.1221(2) 0.0477(12) Uani 1 1 d . B 3
C1B C 0.54851(16) 0.7790(5) 0.0978(2) 0.0211(11) Uani 1 1 d . B 3
C2B C 0.49384(16) 0.6992(5) -0.0615(2) 0.0214(11) Uani 1 1 d . B 3
C3B C 0.62456(18) 0.6930(6) 0.0228(3) 0.0407(16) Uani 1 1 d . B 3
H3B1 H 0.6378 0.7778 0.0392 0.061 Uiso 1 1 calc R B 3
H3B2 H 0.6126 0.7172 -0.016 0.061 Uiso 1 1 calc R B 3
H3B3 H 0.6437 0.6157 0.0172 0.061 Uiso 1 1 calc R B 3
C4B C 0.6143(3) 0.5611(8) 0.1431(3) 0.059(2) Uani 1 1 d . B 3
H4B1 H 0.6281 0.6406 0.1628 0.088 Uiso 1 1 calc R B 3
H4B2 H 0.6335 0.4904 0.1289 0.088 Uiso 1 1 calc R B 3
H4B3 H 0.5964 0.5155 0.1718 0.088 Uiso 1 1 calc R B 3
C5B C 0.5175(2) 0.5451(7) 0.1918(3) 0.051(2) Uani 1 1 d . B 3
H5B1 H 0.541 0.4877 0.1834 0.076 Uiso 1 1 calc R B 3
H5B2 H 0.4961 0.514 0.1654 0.076 Uiso 1 1 calc R B 3
H5B3 H 0.5098 0.5321 0.2339 0.076 Uiso 1 1 calc R B 3
C6B C 0.5639(2) 0.7937(7) 0.2386(3) 0.0469(18) Uani 1 1 d . B 3
H6B1 H 0.5888 0.7428 0.2327 0.07 Uiso 1 1 calc R B 3
H6B2 H 0.5528 0.7681 0.2778 0.07 Uiso 1 1 calc R B 3
H6B3 H 0.5685 0.8975 0.237 0.07 Uiso 1 1 calc R B 3
C7B C 0.4829(2) 0.8453(7) 0.1944(3) 0.0473(19) Uani 1 1 d . B 3
H7B1 H 0.4629 0.8236 0.1641 0.071 Uiso 1 1 calc R B 3
H7B2 H 0.4888 0.9482 0.1938 0.071 Uiso 1 1 calc R B 3
H7B3 H 0.4731 0.8184 0.2343 0.071 Uiso 1 1 calc R B 3
C8B C 0.57751(19) 1.0451(6) 0.0229(3) 0.0370(15) Uani 1 1 d . B 3
H8B1 H 0.5513 1.0509 0.005 0.055 Uiso 1 1 calc R B 3
H8B2 H 0.5944 0.9854 -0.0026 0.055 Uiso 1 1 calc R B 3
H8B3 H 0.5887 1.1417 0.026 0.055 Uiso 1 1 calc R B 3
C9B C 0.62481(19) 0.9551(7) 0.1308(3) 0.0447(17) Uani 1 1 d . B 3
H9B1 H 0.6399 0.8825 0.1088 0.067 Uiso 1 1 calc R B 3
H9B2 H 0.6238 0.9294 0.1735 0.067 Uiso 1 1 calc R B 3
H9B3 H 0.6375 1.0489 0.1263 0.067 Uiso 1 1 calc R B 3
C10B C 0.5491(2) 1.1064(6) 0.1463(3) 0.0447(18) Uani 1 1 d . B 3
H10D H 0.522 1.1183 0.1327 0.067 Uiso 1 1 calc R B 3
H10E H 0.5633 1.1973 0.1417 0.067 Uiso 1 1 calc R B 3
H10F H 0.5493 1.0777 0.1888 0.067 Uiso 1 1 calc R B 3
C11B C 0.56070(17) 0.4699(5) 0.0428(3) 0.0283(12) Uani 1 1 d . B 3
H11C H 0.5749 0.3839 0.0572 0.034 Uiso 1 1 calc R B 3
H11D H 0.5337 0.4645 0.0593 0.034 Uiso 1 1 calc R B 3
C12B C 0.55770(17) 0.4596(5) -0.0269(2) 0.0272(12) Uani 1 1 d . B 3
H12C H 0.5651 0.3604 -0.0382 0.033 Uiso 1 1 calc R B 3
H12D H 0.5781 0.5237 -0.0438 0.033 Uiso 1 1 calc R B 3
C13B C 0.4727(2) 0.3703(5) -0.0377(3) 0.0395(15) Uani 1 1 d . B 3
H13D H 0.4474 0.3887 -0.0572 0.059 Uiso 1 1 calc R B 3
H13E H 0.4699 0.3816 0.0059 0.059 Uiso 1 1 calc R B 3
H13F H 0.4812 0.2722 -0.0468 0.059 Uiso 1 1 calc R B 3
C14B C 0.5210(2) 0.4428(6) -0.1466(3) 0.0423(15) Uani 1 1 d . B 3
H14D H 0.4978 0.4602 -0.1717 0.063 Uiso 1 1 calc R B 3
H14E H 0.5273 0.3402 -0.147 0.063 Uiso 1 1 calc R B 3
H14F H 0.5433 0.4973 -0.1625 0.063 Uiso 1 1 calc R B 3
C15B C 0.4262(2) 0.9070(7) -0.1083(3) 0.0490(18) Uani 1 1 d . B 3
H15D H 0.4445 0.9411 -0.1391 0.073 Uiso 1 1 calc R B 3
H15E H 0.4276 0.9702 -0.0731 0.073 Uiso 1 1 calc R B 3
H15F H 0.3994 0.9078 -0.1244 0.073 Uiso 1 1 calc R B 3
C16B C 0.4271(2) 0.5962(7) -0.1511(4) 0.058(2) Uani 1 1 d . B 3
H16D H 0.4449 0.6159 -0.1846 0.087 Uiso 1 1 calc R B 3
H16E H 0.4 0.6148 -0.1637 0.087 Uiso 1 1 calc R B 3
H16F H 0.4297 0.4956 -0.1389 0.087 Uiso 1 1 calc R B 3
C17B C 0.40306(18) 0.6646(7) -0.0266(3) 0.0446(17) Uani 1 1 d . B 3
H17D H 0.4072 0.7225 0.0097 0.067 Uiso 1 1 calc R B 3
H17E H 0.4062 0.5627 -0.0167 0.067 Uiso 1 1 calc R B 3
H17F H 0.3765 0.6812 -0.042 0.067 Uiso 1 1 calc R B 3
C18B C 0.5067(3) 0.7859(7) -0.1991(3) 0.058(2) Uani 1 1 d . B 3
H18D H 0.4786 0.8068 -0.2018 0.087 Uiso 1 1 calc R B 3
H18E H 0.5115 0.6866 -0.2117 0.087 Uiso 1 1 calc R B 3
H18F H 0.5213 0.8514 -0.2255 0.087 Uiso 1 1 calc R B 3
C19B C 0.5199(2) 1.0126(6) -0.1074(3) 0.0420(16) Uani 1 1 d . B 3
H19D H 0.4921 1.0407 -0.1066 0.063 Uiso 1 1 calc R B 3
H19E H 0.5332 1.0624 -0.1404 0.063 Uiso 1 1 calc R B 3
H19F H 0.5323 1.0387 -0.0692 0.063 Uiso 1 1 calc R B 3
C20B C 0.5771(2) 0.7680(7) -0.1204(3) 0.0425(17) Uani 1 1 d . B 3
H20D H 0.588 0.7793 -0.0798 0.064 Uiso 1 1 calc R B 3
H20E H 0.5905 0.8334 -0.1481 0.064 Uiso 1 1 calc R B 3
H20F H 0.5808 0.6688 -0.1339 0.064 Uiso 1 1 calc R B 3
C21B C 0.43844(19) 0.5839(6) 0.1040(3) 0.0366(15) Uani 1 1 d . B 3
C22B C 0.4282(2) 0.4246(8) 0.1186(4) 0.060(2) Uani 1 1 d . B 3
C23B C 0.46651(18) 0.9773(6) 0.0465(3) 0.0359(15) Uani 1 1 d . B 3
H23C H 0.4803 1.0285 0.0794 0.043 Uiso 1 1 calc R B 3
H23D H 0.4709 1.0344 0.0096 0.043 Uiso 1 1 calc R B 3
C24B C 0.4242(2) 0.9892(7) 0.0600(4) 0.055(2) Uani 1 1 d . B 3
H24D H 0.417 1.0907 0.0634 0.083 Uiso 1 1 calc R B 3
H24E H 0.4185 0.9402 0.098 0.083 Uiso 1 1 calc R B 3
H24F H 0.4091 0.9446 0.0275 0.083 Uiso 1 1 calc R B 3

loop_
_atom_site_aniso_label
_atom_site_aniso_U_11
_atom_site_aniso_U_22
_atom_site_aniso_U_33
_atom_site_aniso_U_23
_atom_site_aniso_U_13
_atom_site_aniso_U_12
Sn1 0.01869(16) 0.01653(14) 0.02013(15) -0.00088(16) -0.00306(16) 0.00111(12)
Si1 0.0207(7) 0.0228(7) 0.0220(7) 0.0027(6) -0.0015(6) 0.0031(6)
Si2 0.0195(8) 0.0325(8) 0.0312(9) 0.0031(7) 0.0007(7) -0.0003(6)
Si3 0.0349(9) 0.0263(8) 0.0231(8) -0.0056(6) -0.0009(7) 0.0036(7)
Si4 0.0189(10) 0.0299(11) 0.0226(10) -0.0003(8) -0.0005(8) 0.0014(8)
Si5 0.0310(12) 0.0314(11) 0.0184(10) -0.0053(8) -0.0047(9) 0.0059(9)
Si6 0.0332(12) 0.0263(11) 0.0245(11) 0.0029(9) -0.0014(9) -0.0047(9)
F1 0.068(3) 0.0191(17) 0.066(3) -0.0026(17) -0.019(2) 0.0057(17)
F2 0.046(3) 0.035(2) 0.130(5) -0.023(2) 0.010(3) -0.0182(18)
F3 0.073(3) 0.037(2) 0.052(3) -0.0181(18) -0.007(2) 0.0029(19)
O1 0.029(2) 0.0173(18) 0.028(2) -0.0054(15) -0.0079(18) -0.0032(15)
O2 0.032(3) 0.036(2) 0.058(3) -0.009(2) -0.018(2) 0.0109(19)
C1 0.015(3) 0.025(3) 0.020(3) 0.000(2) -0.002(2) 0.001(2)
C2 0.020(3) 0.023(3) 0.019(3) 0.000(2) -0.002(2) 0.000(2)
C3 0.023(3) 0.033(3) 0.030(3) 0.004(2) -0.003(3) 0.005(2)
C4 0.028(3) 0.037(3) 0.042(4) 0.010(3) -0.001(3) 0.004(2)
C5 0.027(3) 0.038(3) 0.053(4) 0.007(3) 0.001(3) -0.007(3)
C6 0.022(3) 0.062(4) 0.048(4) 0.009(3) 0.010(3) -0.004(3)
C7 0.027(3) 0.041(3) 0.046(4) -0.001(3) -0.006(3) -0.004(3)
C8 0.071(6) 0.039(4) 0.045(4) -0.004(3) 0.009(4) -0.013(3)
C9 0.048(4) 0.043(4) 0.024(3) -0.003(3) -0.007(3) 0.004(3)
C11 0.021(3) 0.026(3) 0.028(3) 0.003(2) -0.001(2) 0.005(2)
C12 0.026(3) 0.033(3) 0.025(3) 0.002(2) -0.004(2) 0.012(2)
C13 0.030(4) 0.075(5) 0.045(4) 0.017(4) 0.013(3) 0.012(3)
C14 0.040(4) 0.077(5) 0.025(3) -0.004(3) -0.009(3) -0.013(3)
C15 0.071(5) 0.032(3) 0.036(4) -0.017(3) 0.001(3) -0.005(3)
C16 0.049(5) 0.134(8) 0.027(4) -0.023(5) 0.001(4) 0.002(5)
C17 0.044(4) 0.040(3) 0.032(4) -0.005(3) -0.016(3) 0.001(3)
C18 0.054(5) 0.051(4) 0.041(4) 0.023(3) 0.002(4) 0.011(3)
C19 0.052(4) 0.022(3) 0.035(3) -0.003(2) -0.012(3) -0.003(3)
C20 0.084(7) 0.047(4) 0.077(6) -0.001(4) 0.032(5) -0.027(4)
C21 0.031(3) 0.023(3) 0.027(3) -0.003(2) -0.006(3) -0.006(2)
C22 0.038(4) 0.030(3) 0.048(4) -0.010(3) -0.011(3) -0.006(3)
C23 0.028(3) 0.019(3) 0.039(4) 0.000(2) -0.007(3) 0.011(2)
C24 0.038(4) 0.028(3) 0.043(4) -0.002(3) -0.018(3) 0.012(2)
Si4A 0.027(3) 0.031(3) 0.011(3) -0.004(2) 0.000(2) 0.007(3)
Si5A 0.027(3) 0.018(3) 0.024(3) 0.001(2) -0.003(3) 0.000(2)
Si6A 0.025(4) 0.031(3) 0.021(3) 0.003(3) -0.004(3) -0.009(3)
Sn1B 0.01745(15) 0.01766(14) 0.02294(16) -0.00336(16) 0.00106(15) 0.00039(13)
Si1B 0.0273(9) 0.0279(8) 0.0283(8) 0.0023(7) -0.0065(7) 0.0051(6)
Si2B 0.0429(11) 0.0379(9) 0.0204(8) -0.0004(7) 0.0038(8) -0.0103(8)
Si3B 0.0274(9) 0.0275(8) 0.0241(8) -0.0033(6) -0.0014(7) -0.0084(6)
Si4B 0.0345(9) 0.0237(8) 0.0278(8) -0.0028(6) 0.0022(7) 0.0018(6)
Si5B 0.0294(9) 0.0395(9) 0.0486(11) -0.0073(8) -0.0131(8) 0.0020(7)
Si6B 0.0401(10) 0.0258(8) 0.0273(9) 0.0031(7) -0.0021(7) 0.0020(7)
F1B 0.068(3) 0.0288(19) 0.072(3) 0.0056(19) 0.013(2) -0.0096(19)
F2B 0.175(7) 0.049(3) 0.106(5) 0.004(3) 0.101(5) -0.019(3)
F3B 0.053(3) 0.046(3) 0.187(7) -0.004(3) -0.009(4) -0.028(2)
O1B 0.025(2) 0.0224(19) 0.034(2) 0.0016(16) 0.0102(18) -0.0074(15)
O2B 0.040(3) 0.042(3) 0.061(3) -0.011(2) 0.016(2) -0.006(2)
C1B 0.025(3) 0.021(3) 0.018(3) 0.002(2) -0.002(2) 0.000(2)
C2B 0.022(3) 0.020(2) 0.021(3) -0.003(2) -0.006(2) 0.0020(19)
C3B 0.028(3) 0.042(3) 0.052(4) -0.009(3) 0.011(3) 0.003(2)
C4B 0.070(6) 0.054(4) 0.052(5) 0.006(4) -0.030(4) 0.020(4)
C5B 0.079(6) 0.047(4) 0.026(3) 0.005(3) 0.000(4) -0.024(4)
C6B 0.068(5) 0.051(4) 0.022(3) 0.002(3) -0.011(3) -0.009(3)
C7B 0.054(5) 0.049(4) 0.039(4) -0.018(3) 0.024(3) -0.017(3)
C8B 0.042(4) 0.034(3) 0.035(4) 0.005(3) 0.002(3) -0.016(3)
C9B 0.038(4) 0.049(4) 0.047(4) -0.005(3) -0.015(3) -0.013(3)
C10B 0.059(5) 0.031(3) 0.043(4) -0.013(3) 0.008(3) -0.010(3)
C11B 0.028(3) 0.027(3) 0.031(3) 0.005(2) -0.001(3) 0.009(2)
C12B 0.036(3) 0.022(3) 0.024(3) -0.003(2) 0.004(3) 0.007(2)
C13B 0.050(4) 0.019(3) 0.050(4) -0.010(3) 0.004(3) -0.005(3)
C14B 0.065(5) 0.034(3) 0.028(3) -0.006(3) 0.008(4) 0.007(3)
C15B 0.033(4) 0.049(4) 0.065(5) 0.002(3) -0.016(3) 0.016(3)
C16B 0.047(4) 0.068(5) 0.058(5) -0.021(4) -0.022(4) -0.001(3)
C17B 0.018(3) 0.055(4) 0.061(5) -0.012(4) -0.004(3) -0.005(3)
C18B 0.099(7) 0.047(4) 0.029(4) 0.009(3) -0.012(4) -0.006(4)
C19B 0.057(5) 0.031(3) 0.038(4) 0.006(3) -0.008(3) 0.003(3)
C20B 0.037(4) 0.041(4) 0.050(4) 0.010(3) 0.017(3) -0.001(3)
C21B 0.038(4) 0.027(3) 0.044(4) -0.010(3) 0.018(3) -0.013(3)
C22B 0.046(5) 0.041(4) 0.093(7) 0.001(4) 0.039(5) -0.015(3)
C23B 0.030(3) 0.024(3) 0.053(4) -0.008(3) -0.003(3) 0.010(2)
C24B 0.042(4) 0.035(4) 0.090(6) -0.013(4) 0.012(4) 0.011(3)

loop_
_atom_type_symbol
_atom_type_description
_atom_type_scat_dispersion_real
_atom_type_scat_dispersion_imag
_atom_type_scat_source
C C 0.0033 0.0016 'International Tables Vol C Tables 4.2.6.8 and 6.1.1.4'
H H 0 0 'International Tables Vol C Tables 4.2.6.8 and 6.1.1.4'
F F 0.0171 0.0103 'International Tables Vol C Tables 4.2.6.8 and 6.1.1.4'
O O 0.0106 0.006 'International Tables Vol C Tables 4.2.6.8 and 6.1.1.4'
Si Si 0.0817 0.0704 'International Tables Vol C Tables 4.2.6.8 and 6.1.1.4'
Sn Sn -0.6537 1.4246 'International Tables Vol C Tables 4.2.6.8 and 6.1.1.4'

loop_
_geom_angle_atom_site_label_1
_geom_angle_atom_site_label_2
_geom_angle_atom_site_label_3
_geom_angle
_geom_angle_site_symmetry_1
_geom_angle_site_symmetry_3
O1 Sn1 C23 110.87(18) . .
O1 Sn1 C2 96.06(17) . .
C23 Sn1 C2 113.0(2) . .
O1 Sn1 C1 96.84(17) . .
C23 Sn1 C1 107.8(2) . .
C2 Sn1 C1 128.99(19) . .
C3 Si1 C11 108.2(3) . .
C3 Si1 C4 101.5(3) . .
C11 Si1 C4 106.1(3) . .
C3 Si1 C1 114.8(2) . .
C11 Si1 C1 111.1(2) . .
C4 Si1 C1 114.4(2) . .
C7 Si2 C5 106.0(3) . .
C7 Si2 C6 103.4(3) . .
C5 Si2 C6 106.2(3) . .
C7 Si2 C1 115.1(3) . .
C5 Si2 C1 113.2(3) . .
C6 Si2 C1 112.0(3) . .
C8 Si3 C10 103.7(3) . .
C8 Si3 C9 104.2(3) . .
C10 Si3 C9 105.2(3) . .
C8 Si3 C1 115.1(3) . .
C10 Si3 C1 115.4(3) . .
C9 Si3 C1 112.0(3) . .
C13 Si4 C12 100.7(3) . .
C13 Si4 C2 112.6(3) . .
C12 Si4 C2 115.6(2) . .
C13 Si4 C14 106.0(3) . .
C12 Si4 C14 111.6(3) . .
C2 Si4 C14 109.7(3) . .
C17 Si5 C15 112.0(3) . .
C17 Si5 C16 101.3(4) . .
C15 Si5 C16 107.9(4) . .
C17 Si5 C2 114.1(3) . .
C15 Si5 C2 110.0(3) . .
C16 Si5 C2 111.2(3) . .
C19 Si6 C20 102.8(3) . .
C19 Si6 C18 107.0(3) . .
C20 Si6 C18 108.8(4) . .
C19 Si6 C2 115.0(3) . .
C20 Si6 C2 112.3(3) . .
C18 Si6 C2 110.5(3) . .
C21 O1 Sn1 133.8(3) . .
Si1 C1 Si3 110.1(3) . .
Si1 C1 Si2 108.4(3) . .
Si3 C1 Si2 107.4(3) . .
Si1 C1 Sn1 111.3(2) . .
Si3 C1 Sn1 112.9(2) . .
Si2 C1 Sn1 106.5(2) . .
Si4 C2 Si5 108.9(3) . .
Si4 C2 Si6 109.9(3) . .
Si5 C2 Si6 108.3(3) . .
Si4 C2 Sn1 111.6(2) . .
Si5 C2 Sn1 108.8(2) . .
Si6 C2 Sn1 109.3(2) . .
C12 C11 Si1 118.1(4) . .
C11 C12 Si4 127.0(4) . .
O2 C21 O1 131.1(5) . .
O2 C21 C22 117.3(5) . .
O1 C21 C22 111.5(5) . .
F3 C22 F2 107.0(5) . .
F3 C22 F1 106.7(6) . .
F2 C22 F1 108.4(6) . .
F3 C22 C21 110.2(5) . .
F2 C22 C21 110.3(6) . .
F1 C22 C21 113.9(5) . .
C24 C23 Sn1 122.1(4) . .
O1B Sn1B C23B 113.5(2) . .
O1B Sn1B C1B 96.14(17) . .
C23B Sn1B C1B 106.8(2) . .
O1B Sn1B C2B 95.15(17) . .
C23B Sn1B C2B 111.6(2) . .
C1B Sn1B C2B 131.21(19) . .
C3B Si1B C11B 107.6(3) . .
C3B Si1B C4B 103.2(4) . .
C11B Si1B C4B 105.1(3) . .
C3B Si1B C1B 114.0(2) . .
C11B Si1B C1B 112.5(2) . .
C4B Si1B C1B 113.6(3) . .
C7B Si2B C6B 104.7(3) . .
C7B Si2B C5B 107.5(3) . .
C6B Si2B C5B 104.8(3) . .
C7B Si2B C1B 112.6(3) . .
C6B Si2B C1B 113.0(3) . .
C5B Si2B C1B 113.5(3) . .
C9B Si3B C8B 107.0(3) . .
C9B Si3B C10B 104.1(3) . .
C8B Si3B C10B 104.0(3) . .
C9B Si3B C1B 112.9(3) . .
C8B Si3B C1B 111.7(2) . .
C10B Si3B C1B 116.2(3) . .
C12B Si4B C13B 106.5(3) . .
C12B Si4B C14B 102.6(3) . .
C13B Si4B C14B 105.0(3) . .
C12B Si4B C2B 115.2(2) . .
C13B Si4B C2B 113.5(3) . .
C14B Si4B C2B 113.0(3) . .
C17B Si5B C16B 103.2(3) . .
C17B Si5B C15B 105.3(3) . .
C16B Si5B C15B 106.8(3) . .
C17B Si5B C2B 115.2(3) . .
C16B Si5B C2B 112.5(3) . .
C15B Si5B C2B 112.9(3) . .
C20B Si6B C18B 105.0(4) . .
C20B Si6B C19B 106.3(3) . .
C18B Si6B C19B 103.2(3) . .
C20B Si6B C2B 114.1(3) . .
C18B Si6B C2B 113.4(3) . .
C19B Si6B C2B 113.8(3) . .
C21B O1B Sn1B 132.7(4) . .
Si1B C1B Si3B 110.5(3) . .
Si1B C1B Si2B 109.1(2) . .
Si3B C1B Si2B 107.4(3) . .
Si1B C1B Sn1B 109.7(2) . .
Si3B C1B Sn1B 111.6(2) . .
Si2B C1B Sn1B 108.4(2) . .
Si5B C2B Si4B 110.3(3) . .
Si5B C2B Si6B 106.0(3) . .
Si4B C2B Si6B 108.5(3) . .
Si5B C2B Sn1B 107.3(2) . .
Si4B C2B Sn1B 110.2(2) . .
Si6B C2B Sn1B 114.6(2) . .
C12B C11B Si1B 118.4(4) . .
C11B C12B Si4B 120.8(4) . .
O2B C21B O1B 129.8(6) . .
O2B C21B C22B 117.2(6) . .
O1B C21B C22B 113.0(5) . .
F2B C22B F3B 109.3(7) . .
F2B C22B F1B 107.0(8) . .
F3B C22B F1B 106.1(7) . .
F2B C22B C21B 110.3(6) . .
F3B C22B C21B 109.9(7) . .
F1B C22B C21B 114.0(6) . .
C24B C23B Sn1B 125.1(4) . .

loop_
_geom_bond_atom_site_label_1
_geom_bond_atom_site_label_2
_geom_bond_distance
_geom_bond_site_symmetry_2
Sn1 O1 2.109(3) .
Sn1 C23 2.166(5) .
Sn1 C2 2.220(5) .
Sn1 C1 2.233(5) .
Si1 C3 1.890(6) .
Si1 C11 1.892(6) .
Si1 C4 1.894(6) .
Si1 C1 1.914(5) .
Si2 C7 1.871(6) .
Si2 C5 1.875(6) .
Si2 C6 1.884(7) .
Si2 C1 1.943(5) .
Si3 C8 1.862(7) .
Si3 C10 1.873(7) .
Si3 C9 1.880(6) .
Si3 C1 1.924(5) .
Si4 C13 1.893(7) .
Si4 C12 1.907(6) .
Si4 C2 1.916(6) .
Si4 C14 1.921(7) .
Si5 C17 1.895(7) .
Si5 C15 1.908(6) .
Si5 C16 1.917(9) .
Si5 C2 1.924(6) .
Si6 C19 1.879(6) .
Si6 C20 1.917(8) .
Si6 C18 1.919(7) .
Si6 C2 1.931(5) .
F1 C22 1.329(8) .
F2 C22 1.324(8) .
F3 C22 1.324(8) .
O1 C21 1.301(7) .
O2 C21 1.190(7) .
C11 C12 1.536(7) .
C21 C22 1.557(8) .
C23 C24 1.529(8) .
Sn1B O1B 2.115(3) .
Sn1B C23B 2.177(5) .
Sn1B C1B 2.229(5) .
Sn1B C2B 2.239(5) .
Si1B C3B 1.883(6) .
Si1B C11B 1.885(6) .
Si1B C4B 1.899(7) .
Si1B C1B 1.911(5) .
Si2B C7B 1.869(8) .
Si2B C6B 1.878(7) .
Si2B C5B 1.895(6) .
Si2B C1B 1.929(6) .
Si3B C9B 1.865(6) .
Si3B C8B 1.876(6) .
Si3B C10B 1.886(6) .
Si3B C1B 1.924(5) .
Si4B C12B 1.877(6) .
Si4B C13B 1.893(6) .
Si4B C14B 1.895(6) .
Si4B C2B 1.925(5) .
Si5B C17B 1.876(7) .
Si5B C16B 1.895(7) .
Si5B C15B 1.902(6) .
Si5B C2B 1.918(6) .
Si6B C20B 1.859(7) .
Si6B C18B 1.885(7) .
Si6B C19B 1.904(6) .
Si6B C2B 1.937(6) .
F1B C22B 1.325(8) .
F2B C22B 1.311(9) .
F3B C22B 1.316(10) .
O1B C21B 1.287(7) .
O2B C21B 1.207(7) .
C11B C12B 1.555(7) .
C21B C22B 1.559(9) .
C23B C24B 1.475(9) .

loop_
_geom_torsion_atom_site_label_1
_geom_torsion_atom_site_label_2
_geom_torsion_atom_site_label_3
_geom_torsion_atom_site_label_4
_geom_torsion
_geom_torsion_site_symmetry_1
_geom_torsion_site_symmetry_2
_geom_torsion_site_symmetry_3
_geom_torsion_site_symmetry_4
C23 Sn1 O1 C21 -4.9(6) . . . .
C2 Sn1 O1 C21 -122.3(5) . . . .
C1 Sn1 O1 C21 107.1(5) . . . .
C3 Si1 C1 Si3 -27.0(4) . . . .
C11 Si1 C1 Si3 -150.2(3) . . . .
C4 Si1 C1 Si3 89.7(3) . . . .
C3 Si1 C1 Si2 -144.3(3) . . . .
C11 Si1 C1 Si2 92.6(3) . . . .
C4 Si1 C1 Si2 -27.5(4) . . . .
C3 Si1 C1 Sn1 98.9(3) . . . .
C11 Si1 C1 Sn1 -24.2(3) . . . .
C4 Si1 C1 Sn1 -144.3(3) . . . .
C8 Si3 C1 Si1 74.5(4) . . . .
C10 Si3 C1 Si1 -164.7(3) . . . .
C9 Si3 C1 Si1 -44.3(4) . . . .
C8 Si3 C1 Si2 -167.6(3) . . . .
C10 Si3 C1 Si2 -46.8(4) . . . .
C9 Si3 C1 Si2 73.5(3) . . . .
C8 Si3 C1 Sn1 -50.6(4) . . . .
C10 Si3 C1 Sn1 70.2(4) . . . .
C9 Si3 C1 Sn1 -169.4(3) . . . .
C7 Si2 C1 Si1 -163.8(3) . . . .
C5 Si2 C1 Si1 -41.7(4) . . . .
C6 Si2 C1 Si1 78.4(3) . . . .
C7 Si2 C1 Si3 77.2(3) . . . .
C5 Si2 C1 Si3 -160.6(3) . . . .
C6 Si2 C1 Si3 -40.6(4) . . . .
C7 Si2 C1 Sn1 -44.0(3) . . . .
C5 Si2 C1 Sn1 78.2(3) . . . .
C6 Si2 C1 Sn1 -161.8(3) . . . .
O1 Sn1 C1 Si1 72.2(2) . . . .
C23 Sn1 C1 Si1 -173.2(2) . . . .
C2 Sn1 C1 Si1 -31.3(4) . . . .
O1 Sn1 C1 Si3 -163.4(2) . . . .
C23 Sn1 C1 Si3 -48.8(3) . . . .
C2 Sn1 C1 Si3 93.1(3) . . . .
O1 Sn1 C1 Si2 -45.7(2) . . . .
C23 Sn1 C1 Si2 68.8(3) . . . .
C2 Sn1 C1 Si2 -149.3(2) . . . .
C13 Si4 C2 Si5 41.1(4) . . . .
C12 Si4 C2 Si5 -73.9(3) . . . .
C14 Si4 C2 Si5 158.9(3) . . . .
C13 Si4 C2 Si6 -77.3(4) . . . .
C12 Si4 C2 Si6 167.7(3) . . . .
C14 Si4 C2 Si6 40.4(4) . . . .
C13 Si4 C2 Sn1 161.3(3) . . . .
C12 Si4 C2 Sn1 46.3(3) . . . .
C14 Si4 C2 Sn1 -81.0(3) . . . .
C17 Si5 C2 Si4 166.1(3) . . . .
C15 Si5 C2 Si4 39.3(4) . . . .
C16 Si5 C2 Si4 -80.1(4) . . . .
C17 Si5 C2 Si6 -74.5(4) . . . .
C15 Si5 C2 Si6 158.7(3) . . . .
C16 Si5 C2 Si6 39.4(4) . . . .
C17 Si5 C2 Sn1 44.3(4) . . . .
C15 Si5 C2 Sn1 -82.5(3) . . . .
C16 Si5 C2 Sn1 158.1(3) . . . .
C19 Si6 C2 Si4 -76.4(4) . . . .
C20 Si6 C2 Si4 40.6(4) . . . .
C18 Si6 C2 Si4 162.3(3) . . . .
C19 Si6 C2 Si5 164.7(3) . . . .
C20 Si6 C2 Si5 -78.3(4) . . . .
C18 Si6 C2 Si5 43.5(4) . . . .
C19 Si6 C2 Sn1 46.3(4) . . . .
C20 Si6 C2 Sn1 163.3(3) . . . .
C18 Si6 C2 Sn1 -74.9(3) . . . .
O1 Sn1 C2 Si4 -93.7(2) . . . .
C23 Sn1 C2 Si4 150.5(2) . . . .
C1 Sn1 C2 Si4 10.2(4) . . . .
O1 Sn1 C2 Si5 26.5(2) . . . .
C23 Sn1 C2 Si5 -89.3(3) . . . .
C1 Sn1 C2 Si5 130.4(2) . . . .
O1 Sn1 C2 Si6 144.6(2) . . . .
C23 Sn1 C2 Si6 28.8(3) . . . .
C1 Sn1 C2 Si6 -111.6(3) . . . .
C3 Si1 C11 C12 -30.6(5) . . . .
C4 Si1 C11 C12 -138.9(4) . . . .
C1 Si1 C11 C12 96.2(4) . . . .
Si1 C11 C12 Si4 -60.9(6) . . . .
C13 Si4 C12 C11 -156.6(5) . . . .
C2 Si4 C12 C11 -35.0(6) . . . .
C14 Si4 C12 C11 91.3(5) . . . .
Sn1 O1 C21 O2 -0.7(11) . . . .
Sn1 O1 C21 C22 177.7(4) . . . .
O2 C21 C22 F3 80.4(8) . . . .
O1 C21 C22 F3 -98.2(6) . . . .
O2 C21 C22 F2 -37.6(8) . . . .
O1 C21 C22 F2 143.8(6) . . . .
O2 C21 C22 F1 -159.7(6) . . . .
O1 C21 C22 F1 21.7(8) . . . .
O1 Sn1 C23 C24 -28.2(5) . . . .
C2 Sn1 C23 C24 78.3(5) . . . .
C1 Sn1 C23 C24 -133.1(5) . . . .
C23B Sn1B O1B C21B -5.3(6) . . . .
C1B Sn1B O1B C21B 105.9(6) . . . .
C2B Sn1B O1B C21B -121.6(6) . . . .
C3B Si1B C1B Si3B -33.2(4) . . . .
C11B Si1B C1B Si3B -156.1(3) . . . .
C4B Si1B C1B Si3B 84.6(4) . . . .
C3B Si1B C1B Si2B -151.1(3) . . . .
C11B Si1B C1B Si2B 86.0(3) . . . .
C4B Si1B C1B Si2B -33.3(4) . . . .
C3B Si1B C1B Sn1B 90.3(3) . . . .
C11B Si1B C1B Sn1B -32.6(3) . . . .
C4B Si1B C1B Sn1B -151.9(3) . . . .
C9B Si3B C1B Si1B -37.7(4) . . . .
C8B Si3B C1B Si1B 83.0(3) . . . .
C10B Si3B C1B Si1B -157.9(3) . . . .
C9B Si3B C1B Si2B 81.1(4) . . . .
C8B Si3B C1B Si2B -158.2(3) . . . .
C10B Si3B C1B Si2B -39.0(4) . . . .
C9B Si3B C1B Sn1B -160.2(3) . . . .
C8B Si3B C1B Sn1B -39.4(4) . . . .
C10B Si3B C1B Sn1B 79.7(4) . . . .
C7B Si2B C1B Si1B -163.8(3) . . . .
C6B Si2B C1B Si1B 77.8(3) . . . .
C5B Si2B C1B Si1B -41.4(4) . . . .
C7B Si2B C1B Si3B 76.4(3) . . . .
C6B Si2B C1B Si3B -41.9(4) . . . .
C5B Si2B C1B Si3B -161.2(3) . . . .
C7B Si2B C1B Sn1B -44.4(3) . . . .
C6B Si2B C1B Sn1B -162.7(3) . . . .
C5B Si2B C1B Sn1B 78.1(4) . . . .
O1B Sn1B C1B Si1B 77.5(2) . . . .
C23B Sn1B C1B Si1B -165.7(3) . . . .
C2B Sn1B C1B Si1B -24.9(3) . . . .
O1B Sn1B C1B Si3B -159.6(2) . . . .
C23B Sn1B C1B Si3B -42.9(3) . . . .
C2B Sn1B C1B Si3B 98.0(3) . . . .
O1B Sn1B C1B Si2B -41.5(2) . . . .
C23B Sn1B C1B Si2B 75.2(3) . . . .
C2B Sn1B C1B Si2B -143.9(2) . . . .
C17B Si5B C2B Si4B 79.3(4) . . . .
C16B Si5B C2B Si4B -38.6(4) . . . .
C15B Si5B C2B Si4B -159.6(3) . . . .
C17B Si5B C2B Si6B -163.5(3) . . . .
C16B Si5B C2B Si6B 78.6(4) . . . .
C15B Si5B C2B Si6B -42.4(4) . . . .
C17B Si5B C2B Sn1B -40.7(3) . . . .
C16B Si5B C2B Sn1B -158.6(3) . . . .
C15B Si5B C2B Sn1B 80.4(3) . . . .
C12B Si4B C2B Si5B -165.1(3) . . . .
C13B Si4B C2B Si5B -41.9(4) . . . .
C14B Si4B C2B Si5B 77.4(4) . . . .
C12B Si4B C2B Si6B 79.2(3) . . . .
C13B Si4B C2B Si6B -157.6(3) . . . .
C14B Si4B C2B Si6B -38.2(4) . . . .
C12B Si4B C2B Sn1B -46.9(3) . . . .
C13B Si4B C2B Sn1B 76.3(3) . . . .
C14B Si4B C2B Sn1B -164.3(3) . . . .
C20B Si6B C2B Si5B -162.5(3) . . . .
C18B Si6B C2B Si5B -42.3(4) . . . .
C19B Si6B C2B Si5B 75.2(3) . . . .
C20B Si6B C2B Si4B -44.1(4) . . . .
C18B Si6B C2B Si4B 76.2(4) . . . .
C19B Si6B C2B Si4B -166.3(3) . . . .
C20B Si6B C2B Sn1B 79.5(3) . . . .
C18B Si6B C2B Sn1B -160.3(3) . . . .
C19B Si6B C2B Sn1B -42.8(4) . . . .
O1B Sn1B C2B Si5B 72.2(2) . . . .
C23B Sn1B C2B Si5B -45.6(3) . . . .
C1B Sn1B C2B Si5B 174.99(19) . . . .
O1B Sn1B C2B Si4B -47.9(3) . . . .
C23B Sn1B C2B Si4B -165.7(3) . . . .
C1B Sn1B C2B Si4B 54.9(3) . . . .
O1B Sn1B C2B Si6B -170.5(2) . . . .
C23B Sn1B C2B Si6B 71.7(3) . . . .
C1B Sn1B C2B Si6B -67.7(3) . . . .
C3B Si1B C11B C12B -31.9(5) . . . .
C4B Si1B C11B C12B -141.4(5) . . . .
C1B Si1B C11B C12B 94.6(4) . . . .
Si1B C11B C12B Si4B -101.7(4) . . . .
C13B Si4B C12B C11B -60.9(5) . . . .
C14B Si4B C12B C11B -171.0(4) . . . .
C2B Si4B C12B C11B 65.9(5) . . . .
Sn1B O1B C21B O2B 0.6(12) . . . .
Sn1B O1B C21B C22B 177.5(5) . . . .
O2B C21B C22B F2B -42.5(11) . . . .
O1B C21B C22B F2B 140.2(7) . . . .
O2B C21B C22B F3B 78.1(9) . . . .
O1B C21B C22B F3B -99.2(7) . . . .
O2B C21B C22B F1B -162.9(7) . . . .
O1B C21B C22B F1B 19.8(10) . . . .
O1B Sn1B C23B C24B -20.8(7) . . . .
C1B Sn1B C23B C24B -125.4(6) . . . .
C2B Sn1B C23B C24B 85.3(7) . . . .
